data_2108611
loop_
_publ_author_name
'V\'enosov\'a, Barbora'
'Koziskova, Julia'
'Ko\<z\'i\<sek, Jozef'
'Herich, Peter'
'Lu\<spai, Karol'
'Petricek, Vaclav'
'Hartung, Jens'
'M\"uller, Mike'
'H\"ubschle, Christian B.'
'van Smaalen, Sander'
'Bucinsky, Lukas'

_publ_section_title
;
 Charge density of
 4-methyl-3-[(tetrahydro-2<i>H</i>-pyran-2-yl)oxy]thiazole-2(3<i>H</i>)-thione.
 A comprehensive multipole refinement, maximum entropy method and density
 functional theory study
;
_journal_coeditor_code PX5018SUP1
_journal_issue 3
_journal_name_full 'Acta Crystallographica Section B'
_journal_page_first
;
;
_journal_paper_doi 10.1107/S2052520620005533
_journal_volume 76
_journal_year 2020
_chemical_formula_moiety 'C9 H13 N O2 S2'
_chemical_formula_sum 'C9 H13 N O2 S2'
_chemical_formula_weight 231.32
_chemical_name_systematic
;
4-Methyl-3-[(tetrahydro-2H-pyran-2-yl) oxy] thiazole-2(3H)-thione
;
_space_group_crystal_system monoclinic
_space_group_IT_number 14
_space_group_name_Hall '-P 2yn'
_space_group_name_H-M_alt 'P 1 21/n 1'
_audit_conform_dict_location ftp://ftp.iucr.org/pub/cif_core.dic
_audit_conform_dict_name cif_core.dic
_audit_conform_dict_version 2.3
_audit_creation_date '19-Jun-19 T06:24:30-00:00'
_audit_creation_method 'XD routine XDCIF'
_cell_angle_alpha 90
_cell_angle_beta 91.7870(10)
_cell_angle_gamma 90
_cell_formula_units_Z 4
_cell_length_a 9.81060(10)
_cell_length_b 10.53450(10)
_cell_length_c 10.43120(10)
_cell_measurement_reflns_used 529944
_cell_measurement_temperature 100(2)
_cell_measurement_theta_max 46.07
_cell_measurement_theta_min 2.17
_cell_volume 1077.538(18)
_computing_molecular_graphics 'Volkov et al, (2006)'
_computing_publication_material 'Volkov et al, (2006)'
_computing_structure_refinement 'Volkov et al, (2006)'
_computing_structure_solution 'SHELXS (Sheldrick, 2008)'
_diffrn_ambient_temperature 100
_diffrn_detector_area_resol_mean 5.81
_diffrn_measured_fraction_theta_full 1.000
_diffrn_measured_fraction_theta_max 0.996
_diffrn_measurement_details ' 24880 frames, detector distance = 60 mm'
_diffrn_measurement_device_type 'STOE STADIVARI'
_diffrn_measurement_method 'rotation method, \w scans'
_diffrn_radiation_collimation '0.6 mm diameter'
_diffrn_radiation_monochromator 'Graded multilayer mirror'
_diffrn_radiation_type 'Ag K\a'
_diffrn_radiation_wavelength 0.56083
_diffrn_reflns_av_R_equivalents 0.0336
_diffrn_reflns_number 440543
_diffrn_reflns_theta_full 19.664
_diffrn_reflns_theta_max 45.44
_diffrn_reflns_theta_min 2.17
_diffrn_source Ag-Ims
_exptl_absorpt_coefficient_mu 0.244
_exptl_absorpt_correction_T_max 0.963
_exptl_absorpt_correction_T_min 0.903
_exptl_absorpt_correction_type multi-scan
_exptl_absorpt_process_details
;
STOE X-Red32, absorption correction by Gaussian integration, analogous to
P. Coppens, "The Evaluation of Absorption and Extinction in Single-Crystal
Structure Analysis", published in: F. R. Ahmed (Editor), "Crystallographic
Computing", Munksgaard, Copenhagen (1970), 255 - 270.
Afterwards scaling of reflection intensities was performed within STOE LANA.
J. Koziskova, F. Hahn, J. Richter, J. Kozisek, "Comparison of different
absorption corrections on the model structure of tetrakis(\m~2~-acetato)-
diaqua-di-copper(II)", Acta Chimica Slovaca, vol. 9, no. 2, 2016, pp. 136 - 140.
Finally a spherical absorption correction was done within STOE LANA.
;
_exptl_crystal_colour colourless
_exptl_crystal_density_diffrn 1.426
_exptl_crystal_description block
_exptl_crystal_F_000 488
_exptl_crystal_size_max 0.505
_exptl_crystal_size_mid 0.350
_exptl_crystal_size_min 0.155
_refine_diff_density_max 0.369
_refine_diff_density_min -0.295
_refine_diff_density_rms 0.028
_refine_ls_extinction_method none
_refine_ls_goodness_of_fit_ref 1.865
_refine_ls_matrix_type full
_refine_ls_number_parameters 413
_refine_ls_number_reflns 12400
_refine_ls_number_restraints 0
_refine_ls_R_factor_all 0.041
_refine_ls_R_factor_gt 0.014
_refine_ls_shift/su_max 0
_refine_ls_structure_factor_coef Fsqd
_refine_ls_weighting_details
;    calc w2 = q/[s^2^(Fo^2^) + (0.00 P)^2^ + 0.00 P + 0.00 + 0.00 sin(th)]
     where P = (0.3333 Fo^2^ + 0.6667 Fc^2^)
           q = 1.0
;
_refine_ls_weighting_scheme calc
_refine_ls_wR_factor_ref 0.017
_reflns_limit_h_max 24
_reflns_limit_h_min -22
_reflns_limit_k_max 26
_reflns_limit_k_min -26
_reflns_limit_l_max 26
_reflns_limit_l_min -24
_reflns_number_gt 11715
_reflns_number_total 18518
_reflns_threshold_expression I>3u(I)
_cod_data_source_file px5018sup1.cif
_cod_data_source_block I
_cod_database_code 2108611

loop_
_space_group_symop_id
_space_group_symop_operation_xyz
1 +X,+Y,+Z
2 1/2-X,1/2+Y,1/2-Z
3 -X,-Y,-Z
4 1/2+X,1/2-Y,1/2+Z

loop_
_atom_local_axes_atom_label
_atom_local_axes_atom0
_atom_local_axes_ax1
_atom_local_axes_atom1
_atom_local_axes_atom2
_atom_local_axes_ax2
S(1) C(9) X S(1) C(1) Y
S(2) C(9) X S(2) N(1) Y
O(1) N(1) X O(1) C(3) Y
O(2) C(3) X O(2) C(7) Y
N(1) O(1) X N(1) C(9) Y
C(1) S(1) X C(1) C(2) Y
C(2) C(1) X C(2) N(1) Y
C(3) O(1) X C(3) C(4) Y
C(4) C(3) X C(4) C(5) Y
C(5) C(4) X C(5) C(6) Y
C(6) C(5) X C(6) C(7) Y
C(7) C(6) X C(7) O(2) Y
C(8) C(2) X C(8) C(3) Y
C(9) N(1) X C(9) S(2) Y
H(1) C(1) Z H(1) C(2) Y
H(3) C(3) Z H(3) O(2) Y
H(4A) C(4) Z H(4A) H(4B) Y
H(4B) C(4) Z H(4B) H(4A) Y
H(5A) C(5) Z H(5A) H(5B) Y
H(5B) C(5) Z H(5B) H(5A) Y
H(6A) C(6) Z H(6A) H(6B) Y
H(6B) C(6) Z H(6B) H(6A) Y
H(7A) C(7) Z H(7A) H(7B) Y
H(7B) C(7) Z H(7B) H(7A) Y
H(8A) C(8) Z H(8A) H(8C) Y
H(8B) C(8) Z H(8B) H(8A) Y
H(8C) C(8) Z H(8C) H(8A) Y

loop_
_atom_rho_multipole_atom_label
_atom_rho_multipole_coeff_Pv
_atom_rho_multipole_coeff_P00
_atom_rho_multipole_coeff_P11
_atom_rho_multipole_coeff_P1-1
_atom_rho_multipole_coeff_P10
_atom_rho_multipole_coeff_P20
_atom_rho_multipole_coeff_P21
_atom_rho_multipole_coeff_P2-1
_atom_rho_multipole_coeff_P22
_atom_rho_multipole_coeff_P2-2
_atom_rho_multipole_coeff_P30
_atom_rho_multipole_coeff_P31
_atom_rho_multipole_coeff_P3-1
_atom_rho_multipole_coeff_P32
_atom_rho_multipole_coeff_P3-2
_atom_rho_multipole_coeff_P33
_atom_rho_multipole_coeff_P3-3
_atom_rho_multipole_coeff_P40
_atom_rho_multipole_coeff_P41
_atom_rho_multipole_coeff_P4-1
_atom_rho_multipole_coeff_P42
_atom_rho_multipole_coeff_P4-2
_atom_rho_multipole_coeff_P43
_atom_rho_multipole_coeff_P4-3
_atom_rho_multipole_coeff_P44
_atom_rho_multipole_coeff_P4-4
_atom_rho_multipole_kappa
_atom_rho_multipole_kappa_prime0
_atom_rho_multipole_kappa_prime1
_atom_rho_multipole_kappa_prime2
_atom_rho_multipole_kappa_prime3
_atom_rho_multipole_kappa_prime4
S(1) 5.876(14) 0 -0.008(4) -0.034(5) -0.013(4) 0.089(4) 0.000(4) -0.001(4) 0.017(5) 0.040(4) -0.003(4) -0.047(4) -0.050(4) -0.023(4) -0.001(4) 0.132(4) -0.109(4) 0.011(4) 0.002(4) 0.001(4) 0.008(4) -0.012(4) 0.011(4) 0.009(4) 0.078(4) 0.007(4) 1.0255(12) 1 1 1 1 1
S(2) 6.167(16) 0 -0.037(5) 0.013(4) -0.047(4) 0.020(5) -0.008(4) -0.005(4) -0.135(5) -0.041(5) -0.023(4) -0.018(4) -0.055(4) 0.034(4) -0.020(4) 0.087(4) -0.009(4) 0.004(5) -0.005(4) 0.002(4) -0.017(4) -0.012(4) -0.004(4) 0.004(4) 0.021(4) 0.013(4) 1.0087(12) 1 1 1 1 1
O(1) 6.246(10) 0 -0.078(3) -0.051(3) -0.004(3) 0.108(4) 0.017(3) -0.001(3) -0.102(3) 0.006(3) 0.000(3) -0.010(3) -0.023(3) 0.001(3) -0.006(3) 0.089(3) -0.024(3) 0 0 0 0 0 0 0 0 0 0.9880(9) 1 1 1 1 1
O(2) 6.299(10) 0 -0.017(4) -0.054(4) -0.008(3) 0.070(4) -0.002(4) 0.007(4) -0.007(4) 0.038(4) -0.004(3) -0.012(3) -0.041(3) 0.002(3) -0.007(3) 0.099(3) -0.010(3) 0 0 0 0 0 0 0 0 0 0.9841(9) 1 1 1 1 1
N(1) 5.042(14) 0 -0.087(4) 0.005(4) 0.002(3) 0.014(4) -0.020(3) -0.008(3) -0.052(4) 0.003(4) 0.001(3) -0.034(3) 0.002(3) -0.026(3) 0.013(3) 0.216(3) 0.003(3) 0 0 0 0 0 0 0 0 0 1.0040(13) 1 1 1 1 1
C(1) 4.131(14) 0 0.021(5) 0.004(6) 0.014(4) -0.119(5) -0.008(4) -0.001(4) -0.062(5) 0.023(5) 0.004(4) -0.011(4) 0.036(4) 0.002(4) 0.003(4) 0.199(5) -0.033(4) 0 0 0 0 0 0 0 0 0 1.0075(7) 1 1 1 1 1
C(2) 4.048(11) 0 0.076(5) -0.051(5) -0.002(4) -0.151(4) -0.008(4) 0.001(4) 0.080(4) 0.059(4) -0.001(4) 0.043(4) -0.005(4) -0.002(4) 0.003(4) 0.249(5) -0.062(5) 0 0 0 0 0 0 0 0 0 1.0075(7) 1 1 1 1 1
C(3) 3.927(11) 0 -0.073(4) 0.032(4) 0.080(5) 0.032(4) -0.028(4) -0.061(5) -0.105(4) -0.016(4) 0.011(4) -0.154(4) -0.217(4) -0.010(4) 0.002(4) 0.158(4) -0.083(4) 0 0 0 0 0 0 0 0 0 1.0075(7) 1 1 1 1 1
C(4) 4.070(14) 0 -0.026(5) -0.034(6) 0.025(6) 0.021(5) -0.002(4) 0.005(6) 0.001(5) 0.033(5) -0.057(5) -0.135(4) -0.167(5) -0.026(4) 0.017(5) 0.158(5) -0.012(5) 0 0 0 0 0 0 0 0 0 1.0075(7) 1 1 1 1 1
C(5) 4.040(15) 0 0.033(5) -0.052(6) 0.035(7) -0.001(5) 0.008(5) -0.016(5) 0.011(5) 0.036(5) 0.027(5) -0.160(5) -0.156(5) -0.029(5) 0.013(5) 0.143(5) -0.069(5) 0 0 0 0 0 0 0 0 0 1.0075(7) 1 1 1 1 1
C(6) 4.032(16) 0 0.082(6) -0.036(5) -0.041(8) -0.052(6) 0.039(6) 0.014(5) 0.002(5) -0.004(5) 0.001(5) -0.116(5) -0.196(5) -0.006(5) -0.008(5) 0.213(5) -0.067(5) 0 0 0 0 0 0 0 0 0 1.0075(7) 1 1 1 1 1
C(7) 3.961(14) 0 0.057(5) -0.070(5) 0.029(6) 0.076(5) 0.009(5) 0.018(5) 0.071(5) 0.067(5) -0.005(4) -0.122(4) -0.192(5) -0.019(4) -0.009(4) 0.165(5) -0.047(4) 0 0 0 0 0 0 0 0 0 1.0075(7) 1 1 1 1 1
C(8) 4.008(16) 0 -0.054(5) 0.011(6) 0.009(7) 0.001(5) 0.001(5) -0.004(5) -0.029(5) -0.009(4) -0.069(5) -0.118(4) 0.082(4) -0.069(4) -0.021(4) 0.169(4) 0.044(4) 0 0 0 0 0 0 0 0 0 1.0075(7) 1 1 1 1 1
C(9) 4.136(11) 0 -0.063(4) 0.024(4) 0.009(4) -0.165(4) 0.002(4) -0.001(4) -0.043(4) -0.072(4) 0.005(4) -0.019(4) 0.006(4) -0.003(4) 0.004(4) 0.186(4) 0.070(4) 0 0 0 0 0 0 0 0 0 1.0075(7) 1 1 1 1 1
H(1) 0.873(12) 0 0 0 0.163(7) 0 0 0 0 0 0 0 0 0 0 0 0 0 0 0 0 0 0 0 0 0 1.2 1.2 1.2 1.2 1.2 1.2
H(3) 0.842(10) 0 0 0 0.135(6) 0 0 0 0 0 0 0 0 0 0 0 0 0 0 0 0 0 0 0 0 0 1.2 1.2 1.2 1.2 1.2 1.2
H(4A) 0.887(12) 0 0 0 0.111(7) 0 0 0 0 0 0 0 0 0 0 0 0 0 0 0 0 0 0 0 0 0 1.2 1.2 1.2 1.2 1.2 1.2
H(4B) 0.926(12) 0 0 0 0.110(7) 0 0 0 0 0 0 0 0 0 0 0 0 0 0 0 0 0 0 0 0 0 1.2 1.2 1.2 1.2 1.2 1.2
H(5A) 0.985(13) 0 0 0 0.148(8) 0 0 0 0 0 0 0 0 0 0 0 0 0 0 0 0 0 0 0 0 0 1.2 1.2 1.2 1.2 1.2 1.2
H(5B) 0.927(12) 0 0 0 0.107(7) 0 0 0 0 0 0 0 0 0 0 0 0 0 0 0 0 0 0 0 0 0 1.2 1.2 1.2 1.2 1.2 1.2
H(6A) 0.920(13) 0 0 0 0.108(7) 0 0 0 0 0 0 0 0 0 0 0 0 0 0 0 0 0 0 0 0 0 1.2 1.2 1.2 1.2 1.2 1.2
H(6B) 1.064(14) 0 0 0 0.177(9) 0 0 0 0 0 0 0 0 0 0 0 0 0 0 0 0 0 0 0 0 0 1.2 1.2 1.2 1.2 1.2 1.2
H(7A) 0.898(11) 0 0 0 0.136(7) 0 0 0 0 0 0 0 0 0 0 0 0 0 0 0 0 0 0 0 0 0 1.2 1.2 1.2 1.2 1.2 1.2
H(7B) 0.930(11) 0 0 0 0.129(6) 0 0 0 0 0 0 0 0 0 0 0 0 0 0 0 0 0 0 0 0 0 1.2 1.2 1.2 1.2 1.2 1.2
H(8A) 0.899(11) 0 0 0 0.117(6) 0 0 0 0 0 0 0 0 0 0 0 0 0 0 0 0 0 0 0 0 0 1.2 1.2 1.2 1.2 1.2 1.2
H(8B) 0.924(12) 0 0 0 0.136(7) 0 0 0 0 0 0 0 0 0 0 0 0 0 0 0 0 0 0 0 0 0 1.2 1.2 1.2 1.2 1.2 1.2
H(8C) 0.943(12) 0 0 0 0.148(7) 0 0 0 0 0 0 0 0 0 0 0 0 0 0 0 0 0 0 0 0 0 1.2 1.2 1.2 1.2 1.2 1.2

loop_
_atom_site_label
_atom_site_type_symbol
_atom_site_fract_x
_atom_site_fract_y
_atom_site_fract_z
_atom_site_U_iso_or_equiv
_atom_site_adp_type
_atom_site_occupancy
_atom_site_symmetry_multiplicity
S(1) S 0.102218(3) 0.482351(3) 0.360218(3) 0.015 Uani 1 4
S(2) S 0.190959(4) 0.266802(3) 0.535950(3) 0.018 Uani 1 4
O(1) O 0.436098(15) 0.293625(14) 0.361682(15) 0.012 Uani 1 4
O(2) O 0.622215(16) 0.411857(16) 0.445837(17) 0.014 Uani 1 4
N(1) N 0.331016(14) 0.379630(13) 0.346747(14) 0.01 Uani 1 4
C(1) C 0.213376(16) 0.537698(14) 0.246869(16) 0.015 Uani 1 4
C(2) C 0.332430(14) 0.472764(13) 0.251677(13) 0.011 Uani 1 4
C(3) C 0.524651(15) 0.321375(13) 0.475085(14) 0.013 Uani 1 4
C(4) C 0.58362(2) 0.193834(17) 0.516680(19) 0.019 Uani 1 4
C(5) C 0.68854(2) 0.145116(18) 0.42264(2) 0.023 Uani 1 4
C(6) C 0.795618(19) 0.248690(19) 0.40383(2) 0.023 Uani 1 4
C(7) C 0.725435(16) 0.369860(17) 0.359499(18) 0.017 Uani 1 4
C(8) C 0.453126(17) 0.489841(17) 0.170870(17) 0.016 Uani 1 4
C(9) C 0.216758(14) 0.368450(13) 0.416394(14) 0.012 Uani 1 4
H(1) H 0.185239(16) 0.613250(14) 0.180943(16) 0.0350(12) Uiso 1 4
H(3) H 0.460165(15) 0.364298(13) 0.547667(14) 0.0206(9) Uiso 1 4
H(4A) H 0.49879(2) 0.128377(17) 0.529349(19) 0.0353(12) Uiso 1 4
H(4B) H 0.63219(2) 0.206916(17) 0.611380(19) 0.0382(12) Uiso 1 4
H(5A) H 0.73337(2) 0.057310(18) 0.46027(2) 0.0465(13) Uiso 1 4
H(5B) H 0.63862(2) 0.123306(18) 0.33022(2) 0.0389(12) Uiso 1 4
H(6A) H 0.853236(19) 0.265452(19) 0.49349(2) 0.0442(14) Uiso 1 4
H(6B) H 0.868948(19) 0.222585(19) 0.33173(2) 0.0548(14) Uiso 1 4
H(7A) H 0.796731(16) 0.449146(17) 0.354126(18) 0.0328(11) Uiso 1 4
H(7B) H 0.679299(16) 0.356287(17) 0.263857(18) 0.0330(11) Uiso 1 4
H(8A) H 0.539296(17) 0.520141(17) 0.229630(17) 0.0342(11) Uiso 1 4
H(8B) H 0.429582(17) 0.562142(17) 0.100617(17) 0.0383(12) Uiso 1 4
H(8C) H 0.477234(17) 0.401787(17) 0.124261(17) 0.0380(12) Uiso 1 4

loop_
_atom_site_aniso_label
_atom_site_aniso_U_11
_atom_site_aniso_U_22
_atom_site_aniso_U_33
_atom_site_aniso_U_23
_atom_site_aniso_U_13
_atom_site_aniso_U_12
S(1) 0.010186(12) 0.018463(15) 0.017517(15) -0.001105(11) 0.001221(9) 0.002122(10)
S(2) 0.019804(16) 0.018871(15) 0.014986(15) 0.003519(11) 0.003891(11) -0.005463(11)
O(1) 0.01220(5) 0.00970(4) 0.01247(5) -0.00117(4) -0.00180(4) 0.00087(4)
O(2) 0.01169(5) 0.01214(5) 0.01667(6) -0.00392(5) -0.00111(5) 0.00068(4)
N(1) 0.00982(4) 0.01034(4) 0.01086(5) 0.00121(4) 0.00050(4) 0.00010(4)
C(1) 0.01396(5) 0.01405(5) 0.01593(6) 0.00255(4) -0.00056(4) 0.00293(4)
C(2) 0.01137(4) 0.01135(5) 0.01142(5) 0.00168(4) 0.00058(4) 0.00042(4)
C(3) 0.01380(5) 0.01179(5) 0.01244(5) -0.00056(4) -0.00194(4) 0.00168(4)
C(4) 0.02300(7) 0.01481(6) 0.01980(7) 0.00292(5) -0.00551(6) 0.00391(5)
C(5) 0.02392(8) 0.01522(6) 0.02806(9) -0.00427(6) -0.00624(7) 0.00805(6)
C(6) 0.01578(6) 0.02230(8) 0.03139(9) -0.00625(7) -0.00381(7) 0.00807(6)
C(7) 0.01238(5) 0.01864(6) 0.02101(7) -0.00415(5) 0.00031(5) 0.00225(5)
C(8) 0.01515(5) 0.01829(6) 0.01527(6) 0.00433(5) 0.00352(5) -0.00023(5)
C(9) 0.01149(5) 0.01349(5) 0.01213(5) 0.00053(4) 0.00152(4) -0.00161(4)

loop_
_exptl_crystal_face_index_h
_exptl_crystal_face_index_k
_exptl_crystal_face_index_l
_exptl_crystal_face_perp_dist
1 0 -1 0.0620
-1 0 1 0.0840
0 -1 1 0.0910
0 1 -1 0.1660
-1 -1 0 0.1580
1 1 0 0.1640
0 1 1 0.1080
0 -1 -1 0.1230
-1 1 0 0.2050
1 -1 0 0.1320

loop_
_geom_angle_atom_site_label_1
_geom_angle_atom_site_label_2
_geom_angle_atom_site_label_3
_geom_angle
_geom_angle_site_symmetry_1
_geom_angle_site_symmetry_2
_geom_angle_site_symmetry_3
_geom_angle_publ_flag
C(1) S(1) C(9) 92.774(7) 1_555 1_555 1_555 yes
C(2) N(1) C(9) 117.855(13) 1_555 1_555 1_555 yes
S(1) C(1) C(2) 111.418(11) 1_555 1_555 1_555 yes
S(1) C(1) H(1) 121.819(5) 1_555 1_555 1_555 yes
C(2) C(1) H(1) 126.743(9) 1_555 1_555 1_555 yes
N(1) C(2) C(1) 110.737(13) 1_555 1_555 1_555 yes
N(1) C(2) C(8) 120.939(13) 1_555 1_555 1_555 yes
C(1) C(2) C(8) 128.321(14) 1_555 1_555 1_555 yes
O(2) C(3) C(4) 114.181(14) 1_555 1_555 1_555 yes
O(2) C(3) H(3) 106.494(9) 1_555 1_555 1_555 yes
C(4) C(3) H(3) 112.893(10) 1_555 1_555 1_555 yes
C(3) C(4) C(5) 111.742(16) 1_555 1_555 1_555 yes
C(3) C(4) H(4A) 107.928(10) 1_555 1_555 1_555 yes
C(3) C(4) H(4B) 107.336(9) 1_555 1_555 1_555 yes
C(5) C(4) H(4A) 113.307(11) 1_555 1_555 1_555 yes
C(5) C(4) H(4B) 109.789(10) 1_555 1_555 1_555 yes
H(4A) C(4) H(4B) 106.43301440(4) 1_555 1_555 1_555 yes
C(4) C(5) C(6) 108.696(15) 1_555 1_555 1_555 yes
C(4) C(5) H(5A) 108.943(10) 1_555 1_555 1_555 yes
C(4) C(5) H(5B) 110.116(10) 1_555 1_555 1_555 yes
C(6) C(5) H(5A) 112.292(10) 1_555 1_555 1_555 yes
C(6) C(5) H(5B) 109.105(12) 1_555 1_555 1_555 yes
H(5A) C(5) H(5B) 107.67904258(5) 1_555 1_555 1_555 yes
C(5) C(6) C(7) 109.401(15) 1_555 1_555 1_555 yes
C(5) C(6) H(6A) 110.138(12) 1_555 1_555 1_555 yes
C(5) C(6) H(6B) 112.215(11) 1_555 1_555 1_555 yes
C(7) C(6) H(6A) 110.071(11) 1_555 1_555 1_555 yes
C(7) C(6) H(6B) 107.744(11) 1_555 1_555 1_555 yes
H(6A) C(6) H(6B) 107.21778435(7) 1_555 1_555 1_555 yes
C(6) C(7) H(7A) 111.975(10) 1_555 1_555 1_555 yes
C(6) C(7) H(7B) 109.867(11) 1_555 1_555 1_555 yes
H(7A) C(7) H(7B) 107.52765565(3) 1_555 1_555 1_555 yes
C(2) C(8) H(8A) 109.776(9) 1_555 1_555 1_555 yes
C(2) C(8) H(8B) 108.292(8) 1_555 1_555 1_555 yes
C(2) C(8) H(8C) 109.997(9) 1_555 1_555 1_555 yes
H(8A) C(8) H(8B) 108.99752691(3) 1_555 1_555 1_555 yes
H(8A) C(8) H(8C) 109.42952497(3) 1_555 1_555 1_555 yes
H(8B) C(8) H(8C) 110.32779218(4) 1_555 1_555 1_555 yes
S(1) C(9) S(2) 125.795(8) 1_555 1_555 1_555 yes
S(1) C(9) N(1) 107.214(11) 1_555 1_555 1_555 yes
S(2) C(9) N(1) 126.980(12) 1_555 1_555 1_555 yes

loop_
_geom_bond_atom_site_label_1
_geom_bond_atom_site_label_2
_geom_bond_distance
_geom_bond_site_symmetry_1
_geom_bond_site_symmetry_2
_geom_bond_publ_flag
S(1) C(1) 1.73425(16) 1_555 1_555 yes
S(1) C(9) 1.73342(15) 1_555 1_555 yes
S(2) C(9) 1.66903(15) 1_555 1_555 yes
O(2) C(3) 1.3914(2) 1_555 1_555 yes
N(1) C(2) 1.39539(19) 1_555 1_555 yes
N(1) C(9) 1.35977(18) 1_555 1_555 yes
C(1) C(2) 1.35314(19) 1_555 1_555 yes
C(1) H(1) 1.0820049361(3) 1_555 1_555 yes
C(2) C(8) 1.4857(2) 1_555 1_555 yes
C(3) C(4) 1.5207(2) 1_555 1_555 yes
C(3) H(3) 1.0990004416(2) 1_555 1_555 yes
C(4) C(5) 1.5323(3) 1_555 1_555 yes
C(4) H(4A) 1.0920041705(4) 1_555 1_555 yes
C(4) H(4B) 1.0919986711(4) 1_555 1_555 yes
C(5) C(6) 1.5315(3) 1_555 1_555 yes
C(5) H(5A) 1.0919977385(5) 1_555 1_555 yes
C(5) H(5B) 1.0920033874(5) 1_555 1_555 yes
C(6) C(7) 1.5157(2) 1_555 1_555 yes
C(6) H(6A) 1.0920013410(5) 1_555 1_555 yes
C(6) H(6B) 1.0920012172(5) 1_555 1_555 yes
C(7) H(7A) 1.0919927379(4) 1_555 1_555 yes
C(7) H(7B) 1.0920047449(4) 1_555 1_555 yes
C(8) H(8A) 1.0769985978(4) 1_555 1_555 yes
C(8) H(8B) 1.0770068718(3) 1_555 1_555 yes
C(8) H(8C) 1.0770049945(4) 1_555 1_555 yes
